data_4327004
loop_
_publ_author_name
'Samuel D. Cosham'
'Andrew L. Johnson'
'Kieran C. Molloy'
'Andrew J. Kingsley'

_publ_contact_author_address
;
Department of Chemistry,
University of Bath.
Claverton Down.
Bath.
BA2 7AY
United Kingdon
;
_publ_contact_author_email a.l.johnson@bath.ac.uk
_publ_contact_author_fax '+44 (0) 1225 386231'
_publ_contact_author_name
;
Dr. Andrew L. Johnson and Prof. Kieran C. Molloy
;
_publ_contact_author_phone '+44 (0) 1225 384467'
_publ_section_title
;
 Synthesis, Characterization, and Materials Chemistry of Group 4
 Silylimides
;
_journal_name_full 'Inorganic Chemistry'
_journal_page_first 12053
_journal_page_last 12063
_journal_paper_doi 10.1021/ic2015644
_journal_volume 50
_journal_year 2011
_chemical_formula_sum 'C20 H54 N6 Si2 Zr2'
_chemical_formula_weight 617.31
_chemical_name_systematic
; 
 ? 
;
_space_group_IT_number 14
_symmetry_cell_setting monoclinic
_symmetry_space_group_name_Hall '-P 2yn'
_symmetry_space_group_name_H-M 'P 1 21/n 1'
_atom_sites_solution_hydrogens geom
_atom_sites_solution_primary direct
_atom_sites_solution_secondary difmap
_audit_creation_method SHELXL-97
_cell_angle_alpha 90.00
_cell_angle_beta 90.8370(10)
_cell_angle_gamma 90.00
_cell_formula_units_Z 2
_cell_length_a 9.9900(2)
_cell_length_b 13.6030(2)
_cell_length_c 11.6610(2)
_cell_measurement_reflns_used 26053
_cell_measurement_temperature 150(2)
_cell_measurement_theta_max 28.31
_cell_measurement_theta_min 7.87
_cell_volume 1584.49(5)
_computing_cell_refinement 'HKL Scalepack (Otwinowski & Minor 1997)'
_computing_data_collection 'Kappa CCD'
_computing_data_reduction 'Denzo and Scalepak (Otwinowski & Minor, 1997)'
_computing_molecular_graphics 'ORTEP 3 for Windows (Farrugia, 1997)'
_computing_publication_material 'SHELXL-97 (Sheldrick, 1997)'
_computing_structure_refinement 'SHELXL-97 (Sheldrick, 1997)'
_computing_structure_solution 'SHELXS-86 (Sheldrick, 1986)'
_diffrn_ambient_temperature 150(2)
_diffrn_measured_fraction_theta_full 0.975
_diffrn_measured_fraction_theta_max 0.975
_diffrn_measurement_device_type 'Bruker Kappa CCD Diffractometer'
_diffrn_measurement_method 'omega and phi scans'
_diffrn_radiation_monochromator graphite
_diffrn_radiation_source 'fine-focus sealed tube'
_diffrn_radiation_type MoK\a
_diffrn_radiation_wavelength 0.71073
_diffrn_reflns_av_R_equivalents 0.0306
_diffrn_reflns_av_sigmaI/netI 0.0200
_diffrn_reflns_limit_h_max 13
_diffrn_reflns_limit_h_min -13
_diffrn_reflns_limit_k_max 18
_diffrn_reflns_limit_k_min -18
_diffrn_reflns_limit_l_max 15
_diffrn_reflns_limit_l_min -15
_diffrn_reflns_number 26053
_diffrn_reflns_theta_full 28.31
_diffrn_reflns_theta_max 28.31
_diffrn_reflns_theta_min 7.87
_diffrn_standards_decay_% 0
_diffrn_standards_interval_count 0
_diffrn_standards_interval_time 0
_diffrn_standards_number 0
_exptl_absorpt_coefficient_mu 0.750
_exptl_absorpt_correction_T_max 0.9288
_exptl_absorpt_correction_T_min 0.8831
_exptl_absorpt_correction_type multi-scan
_exptl_absorpt_process_details 'SORTAV (Blessing, 1995)'
_exptl_crystal_colour Colourless
_exptl_crystal_density_diffrn 1.294
_exptl_crystal_description Block
_exptl_crystal_F_000 648
_exptl_crystal_size_max 0.17
_exptl_crystal_size_mid 0.13
_exptl_crystal_size_min 0.10
_refine_diff_density_max 0.393
_refine_diff_density_min -0.418
_refine_diff_density_rms 0.044
_refine_ls_extinction_method none
_refine_ls_goodness_of_fit_ref 1.077
_refine_ls_hydrogen_treatment constr
_refine_ls_matrix_type full
_refine_ls_number_parameters 145
_refine_ls_number_reflns 3851
_refine_ls_number_restraints 0
_refine_ls_restrained_S_all 1.077
_refine_ls_R_factor_all 0.0214
_refine_ls_R_factor_gt 0.0188
_refine_ls_shift/su_max 0.004
_refine_ls_shift/su_mean 0.000
_refine_ls_structure_factor_coef Fsqd
_refine_ls_weighting_details 'calc w=1/[\s^2^(Fo^2^)+(0.0208P)^2^+0.4905P] where P=(Fo^2^+2Fc^2^)/3'
_refine_ls_weighting_scheme calc
_refine_ls_wR_factor_gt 0.0494
_refine_ls_wR_factor_ref 0.0512
_reflns_number_gt 3559
_reflns_number_total 3851
_reflns_threshold_expression >2sigma(I)
_cod_data_source_file ic2015644_si_003_06.cif
_cod_data_source_block 8
_cod_database_code 4327004

loop_
_symmetry_equiv_pos_as_xyz
'x, y, z'
'-x+1/2, y+1/2, -z+1/2'
'-x, -y, -z'
'x-1/2, -y-1/2, z-1/2'

loop_
_atom_site_label
_atom_site_type_symbol
_atom_site_fract_x
_atom_site_fract_y
_atom_site_fract_z
_atom_site_U_iso_or_equiv
_atom_site_adp_type
_atom_site_occupancy
_atom_site_symmetry_multiplicity
_atom_site_calc_flag
_atom_site_refinement_flags
Zr1 Zr 1.109281(10) 0.493932(8) 0.595230(9) 0.01976(5) Uani 1 1 d .
Si1 Si 0.85674(3) 0.31274(2) 0.57960(3) 0.02107(7) Uani 1 1 d .
N3 N 0.95168(9) 0.41018(7) 0.53212(8) 0.02136(19) Uani 1 1 d .
N2 N 1.08686(11) 0.54099(9) 0.76084(9) 0.0291(2) Uani 1 1 d .
N1 N 1.29127(10) 0.42773(8) 0.56706(10) 0.0290(2) Uani 1 1 d .
C1 C 1.0296(2) 0.62932(15) 0.80856(15) 0.0546(5) Uani 1 1 d .
H1A H 0.9472 0.6127 0.8489 0.082 Uiso 1 1 calc R
H1B H 1.0090 0.6759 0.7466 0.082 Uiso 1 1 calc R
H1C H 1.0937 0.6592 0.8625 0.082 Uiso 1 1 calc R
C2 C 1.1241(2) 0.47179(14) 0.85036(14) 0.0514(4) Uani 1 1 d .
H2A H 1.1883 0.5028 0.9034 0.077 Uiso 1 1 calc R
H2B H 1.1649 0.4136 0.8159 0.077 Uiso 1 1 calc R
H2C H 1.0441 0.4522 0.8923 0.077 Uiso 1 1 calc R
C3 C 1.40289(16) 0.42077(13) 0.64717(16) 0.0476(4) Uani 1 1 d .
H3A H 1.4180 0.3517 0.6675 0.071 Uiso 1 1 calc R
H3B H 1.3828 0.4584 0.7165 0.071 Uiso 1 1 calc R
H3C H 1.4834 0.4475 0.6117 0.071 Uiso 1 1 calc R
C4 C 1.31970(15) 0.37547(14) 0.46142(14) 0.0446(4) Uani 1 1 d .
H4A H 1.4004 0.4029 0.4269 0.067 Uiso 1 1 calc R
H4B H 1.2439 0.3826 0.4078 0.067 Uiso 1 1 calc R
H4C H 1.3340 0.3057 0.4783 0.067 Uiso 1 1 calc R
C15 C 0.78224(15) 0.34148(12) 0.72205(12) 0.0374(3) Uani 1 1 d .
H15A H 0.8541 0.3519 0.7789 0.056 Uiso 1 1 calc R
H15B H 0.7260 0.2865 0.7463 0.056 Uiso 1 1 calc R
H15C H 0.7276 0.4011 0.7156 0.056 Uiso 1 1 calc R
C16 C 0.71609(13) 0.29018(11) 0.47395(12) 0.0351(3) Uani 1 1 d .
H16A H 0.6628 0.3503 0.4650 0.053 Uiso 1 1 calc R
H16B H 0.6591 0.2370 0.5021 0.053 Uiso 1 1 calc R
H16C H 0.7531 0.2715 0.3997 0.053 Uiso 1 1 calc R
C11 C 0.96303(13) 0.19708(9) 0.59061(10) 0.0269(2) Uani 1 1 d .
C14 C 1.07504(15) 0.21153(11) 0.68057(13) 0.0372(3) Uani 1 1 d .
H14A H 1.1285 0.1513 0.6866 0.056 Uiso 1 1 calc R
H14B H 1.0356 0.2263 0.7551 0.056 Uiso 1 1 calc R
H14C H 1.1325 0.2662 0.6574 0.056 Uiso 1 1 calc R
C12 C 1.02659(18) 0.17426(12) 0.47472(13) 0.0417(3) Uani 1 1 d .
H12A H 1.0816 0.2301 0.4510 0.063 Uiso 1 1 calc R
H12B H 0.9559 0.1626 0.4171 0.063 Uiso 1 1 calc R
H12C H 1.0828 0.1155 0.4820 0.063 Uiso 1 1 calc R
C13 C 0.87653(17) 0.10908(11) 0.62682(14) 0.0407(3) Uani 1 1 d .
H13A H 0.8073 0.0969 0.5681 0.061 Uiso 1 1 calc R
H13B H 0.8340 0.1237 0.7001 0.061 Uiso 1 1 calc R
H13C H 0.9331 0.0506 0.6353 0.061 Uiso 1 1 calc R

loop_
_atom_site_aniso_label
_atom_site_aniso_U_11
_atom_site_aniso_U_22
_atom_site_aniso_U_33
_atom_site_aniso_U_23
_atom_site_aniso_U_13
_atom_site_aniso_U_12
Zr1 0.01956(7) 0.02179(7) 0.01780(7) 0.00112(4) -0.00459(4) 0.00050(4)
Si1 0.02188(14) 0.02214(16) 0.01913(14) 0.00160(11) -0.00213(11) -0.00207(12)
N3 0.0220(4) 0.0205(5) 0.0215(4) 0.0019(4) -0.0025(4) 0.0001(4)
N2 0.0337(5) 0.0320(6) 0.0213(5) -0.0016(4) -0.0046(4) 0.0015(5)
N1 0.0228(5) 0.0286(5) 0.0356(6) 0.0011(4) -0.0055(4) 0.0027(4)
C1 0.0683(11) 0.0555(11) 0.0399(8) -0.0062(8) 0.0036(8) 0.0255(9)
C2 0.0833(13) 0.0424(9) 0.0283(7) 0.0041(7) -0.0088(8) 0.0019(9)
C3 0.0361(7) 0.0455(9) 0.0607(10) -0.0072(8) -0.0214(7) 0.0091(7)
C4 0.0316(7) 0.0608(10) 0.0417(8) -0.0079(7) 0.0040(6) 0.0046(7)
C15 0.0387(7) 0.0437(8) 0.0301(7) 0.0007(6) 0.0095(5) -0.0006(6)
C16 0.0288(6) 0.0381(7) 0.0381(7) 0.0034(6) -0.0109(5) -0.0065(5)
C11 0.0337(6) 0.0217(6) 0.0251(6) 0.0011(5) -0.0051(5) -0.0001(5)
C14 0.0386(7) 0.0306(7) 0.0419(8) 0.0031(6) -0.0159(6) 0.0041(6)
C12 0.0552(9) 0.0329(7) 0.0371(7) -0.0038(6) 0.0050(7) 0.0120(7)
C13 0.0532(9) 0.0259(7) 0.0428(8) 0.0060(6) -0.0093(7) -0.0078(6)

loop_
_atom_type_symbol
_atom_type_description
_atom_type_scat_dispersion_real
_atom_type_scat_dispersion_imag
_atom_type_scat_source
C C 0.0033 0.0016 'International Tables Vol C Tables 4.2.6.8 and 6.1.1.4'
H H 0.0000 0.0000 'International Tables Vol C Tables 4.2.6.8 and 6.1.1.4'
N N 0.0061 0.0033 'International Tables Vol C Tables 4.2.6.8 and 6.1.1.4'
Si Si 0.0817 0.0704 'International Tables Vol C Tables 4.2.6.8 and 6.1.1.4'
Zr Zr -2.9673 0.5597 'International Tables Vol C Tables 4.2.6.8 and 6.1.1.4'

loop_
_geom_angle_atom_site_label_1
_geom_angle_atom_site_label_2
_geom_angle_atom_site_label_3
_geom_angle
_geom_angle_site_symmetry_1
_geom_angle_site_symmetry_3
N2 Zr1 N1 113.31(4) . .
N2 Zr1 N3 116.48(4) . 3_766
N1 Zr1 N3 114.45(4) . 3_766
N2 Zr1 N3 114.44(4) . .
N1 Zr1 N3 111.79(4) . .
N3 Zr1 N3 82.94(4) 3_766 .
N2 Zr1 Zr1 125.00(3) . 3_766
N1 Zr1 Zr1 121.59(3) . 3_766
N3 Zr1 Zr1 41.57(3) 3_766 3_766
N3 Zr1 Zr1 41.37(3) . 3_766
N3 Si1 C15 110.60(6) . .
N3 Si1 C16 108.91(6) . .
C15 Si1 C16 108.22(7) . .
N3 Si1 C11 110.38(5) . .
C15 Si1 C11 109.99(6) . .
C16 Si1 C11 108.69(6) . .
Si1 N3 Zr1 123.99(5) . 3_766
Si1 N3 Zr1 136.67(5) . .
Zr1 N3 Zr1 97.06(4) 3_766 .
C1 N2 C2 111.17(12) . .
C1 N2 Zr1 132.18(10) . .
C2 N2 Zr1 116.43(10) . .
C3 N1 C4 110.90(12) . .
C3 N1 Zr1 126.82(10) . .
C4 N1 Zr1 122.19(9) . .
N2 C1 H1A 109.5 . .
N2 C1 H1B 109.5 . .
H1A C1 H1B 109.5 . .
N2 C1 H1C 109.5 . .
H1A C1 H1C 109.5 . .
H1B C1 H1C 109.5 . .
N2 C2 H2A 109.5 . .
N2 C2 H2B 109.5 . .
H2A C2 H2B 109.5 . .
N2 C2 H2C 109.5 . .
H2A C2 H2C 109.5 . .
H2B C2 H2C 109.5 . .
N1 C3 H3A 109.5 . .
N1 C3 H3B 109.5 . .
H3A C3 H3B 109.5 . .
N1 C3 H3C 109.5 . .
H3A C3 H3C 109.5 . .
H3B C3 H3C 109.5 . .
N1 C4 H4A 109.5 . .
N1 C4 H4B 109.5 . .
H4A C4 H4B 109.5 . .
N1 C4 H4C 109.5 . .
H4A C4 H4C 109.5 . .
H4B C4 H4C 109.5 . .
Si1 C15 H15A 109.5 . .
Si1 C15 H15B 109.5 . .
H15A C15 H15B 109.5 . .
Si1 C15 H15C 109.5 . .
H15A C15 H15C 109.5 . .
H15B C15 H15C 109.5 . .
Si1 C16 H16A 109.5 . .
Si1 C16 H16B 109.5 . .
H16A C16 H16B 109.5 . .
Si1 C16 H16C 109.5 . .
H16A C16 H16C 109.5 . .
H16B C16 H16C 109.5 . .
C12 C11 C14 108.73(12) . .
C12 C11 C13 109.00(12) . .
C14 C11 C13 108.59(11) . .
C12 C11 Si1 110.25(9) . .
C14 C11 Si1 109.94(9) . .
C13 C11 Si1 110.30(10) . .
C11 C14 H14A 109.5 . .
C11 C14 H14B 109.5 . .
H14A C14 H14B 109.5 . .
C11 C14 H14C 109.5 . .
H14A C14 H14C 109.5 . .
H14B C14 H14C 109.5 . .
C11 C12 H12A 109.5 . .
C11 C12 H12B 109.5 . .
H12A C12 H12B 109.5 . .
C11 C12 H12C 109.5 . .
H12A C12 H12C 109.5 . .
H12B C12 H12C 109.5 . .
C11 C13 H13A 109.5 . .
C11 C13 H13B 109.5 . .
H13A C13 H13B 109.5 . .
C11 C13 H13C 109.5 . .
H13A C13 H13C 109.5 . .
H13B C13 H13C 109.5 . .

loop_
_geom_bond_atom_site_label_1
_geom_bond_atom_site_label_2
_geom_bond_distance
_geom_bond_site_symmetry_2
Zr1 N2 2.0499(10) .
Zr1 N1 2.0595(10) .
Zr1 N3 2.0619(10) 3_766
Zr1 N3 2.0700(10) .
Zr1 Zr1 3.0961(2) 3_766
Si1 N3 1.7257(10) .
Si1 C15 1.8714(14) .
Si1 C16 1.8804(13) .
Si1 C11 1.9014(13) .
N3 Zr1 2.0619(10) 3_766
N2 C1 1.446(2) .
N2 C2 1.450(2) .
N1 C3 1.4472(18) .
N1 C4 1.4539(19) .
C1 H1A 0.9800 .
C1 H1B 0.9800 .
C1 H1C 0.9800 .
C2 H2A 0.9800 .
C2 H2B 0.9800 .
C2 H2C 0.9800 .
C3 H3A 0.9800 .
C3 H3B 0.9800 .
C3 H3C 0.9800 .
C4 H4A 0.9800 .
C4 H4B 0.9800 .
C4 H4C 0.9800 .
C15 H15A 0.9800 .
C15 H15B 0.9800 .
C15 H15C 0.9800 .
C16 H16A 0.9800 .
C16 H16B 0.9800 .
C16 H16C 0.9800 .
C11 C12 1.5333(19) .
C11 C14 1.5352(18) .
C11 C13 1.5391(19) .
C14 H14A 0.9800 .
C14 H14B 0.9800 .
C14 H14C 0.9800 .
C12 H12A 0.9800 .
C12 H12B 0.9800 .
C12 H12C 0.9800 .
C13 H13A 0.9800 .
C13 H13B 0.9800 .
C13 H13C 0.9800 .
